data_7241568
loop_
_publ_author_name
'Sun, Jun-Jun'
'Wang, Yue-Lin'
'Yang, Guo-Yu'

_publ_section_title
;
 Two new hexa-Ni-substituted polyoxometalates in the form of an isolated
 cluster and 1-D chain: syntheses, structures, and properties
;
_journal_name_full CrystEngComm
_journal_paper_doi 10.1039/D0CE01446J
_journal_year 2020
_chemical_formula_sum 'C72 H114 N20 Ni12 O78 P2 W18'
_chemical_formula_weight 6583.58
_space_group_crystal_system orthorhombic
_space_group_IT_number 36
_space_group_name_Hall 'C 2c -2'
_space_group_name_H-M_alt 'C m c 21'
_audit_creation_method SHELXL-2014/7
_audit_update_record
;
2020-02-10 deposited with the CCDC.	2020-10-30 downloaded from the CCDC.
;
_cell_angle_alpha 90
_cell_angle_beta 90
_cell_angle_gamma 90
_cell_formula_units_Z 2
_cell_length_a 21.851(2)
_cell_length_b 21.0544(19)
_cell_length_c 16.7960(15)
_cell_measurement_reflns_used 7891
_cell_measurement_temperature 293(2)
_cell_measurement_theta_max 28.2029
_cell_measurement_theta_min 2.2832
_cell_volume 7727.2(12)
_computing_cell_refinement 'Bruker XSCANS'
_computing_data_collection 'Bruker XSCANS'
_computing_data_reduction 'Bruker SHELXTL'
_computing_molecular_graphics 'Bruker SHELXTL'
_computing_publication_material 'Bruker SHELXTL'
_computing_structure_refinement 'SHELXL-2014/7 (Sheldrick, 2014)'
_computing_structure_solution 'Bruker SHELXTL'
_diffrn_ambient_temperature 293(2)
_diffrn_measured_fraction_theta_full 1.000
_diffrn_measured_fraction_theta_max 1.000
_diffrn_measurement_device_type 'Bruker P4'
_diffrn_measurement_method '\w scans'
_diffrn_radiation_type MoK\a
_diffrn_radiation_wavelength 0.71073
_diffrn_reflns_av_R_equivalents 0.0711
_diffrn_reflns_av_unetI/netI 0.0568
_diffrn_reflns_Laue_measured_fraction_full 1.000
_diffrn_reflns_Laue_measured_fraction_max 1.000
_diffrn_reflns_limit_h_max 25
_diffrn_reflns_limit_h_min -25
_diffrn_reflns_limit_k_max 25
_diffrn_reflns_limit_k_min -25
_diffrn_reflns_limit_l_max 19
_diffrn_reflns_limit_l_min -19
_diffrn_reflns_number 37104
_diffrn_reflns_point_group_measured_fraction_full 1.000
_diffrn_reflns_point_group_measured_fraction_max 1.000
_diffrn_reflns_theta_full 24.990
_diffrn_reflns_theta_max 24.990
_diffrn_reflns_theta_min 1.343
_diffrn_source 'sealed tube'
_exptl_absorpt_coefficient_mu 14.864
_exptl_absorpt_correction_T_max 0.069
_exptl_absorpt_correction_T_min 0.028
_exptl_absorpt_correction_type numerical
_exptl_absorpt_process_details 'ABSCOR by T.Higashi    8  March, 1995'
_exptl_crystal_colour GREEN
_exptl_crystal_density_diffrn 2.830
_exptl_crystal_density_method 'not measured'
_exptl_crystal_description BLOCK
_exptl_crystal_F_000 6016
_exptl_crystal_size_max 0.280
_exptl_crystal_size_mid 0.220
_exptl_crystal_size_min 0.180
_platon_squeeze_details
;
;
_refine_diff_density_max 2.345
_refine_diff_density_min -1.092
_refine_diff_density_rms 0.246
_refine_ls_abs_structure_details
;
 Refined as an inversion twin.
;
_refine_ls_abs_structure_Flack 0.003(18)
_refine_ls_extinction_method none
_refine_ls_goodness_of_fit_ref 0.993
_refine_ls_hydrogen_treatment undef
_refine_ls_matrix_type full
_refine_ls_number_parameters 476
_refine_ls_number_reflns 6972
_refine_ls_number_restraints 37
_refine_ls_restrained_S_all 0.992
_refine_ls_R_factor_all 0.0378
_refine_ls_R_factor_gt 0.0317
_refine_ls_shift/su_max 0.001
_refine_ls_shift/su_mean 0.000
_refine_ls_structure_factor_coef Fsqd
_refine_ls_weighting_details 'w=1/[\s^2^(Fo^2^)+(0.0426P)^2^+101.2687P] where P=(Fo^2^+2Fc^2^)/3'
_refine_ls_weighting_scheme calc
_refine_ls_wR_factor_gt 0.0842
_refine_ls_wR_factor_ref 0.0876
_reflns_Friedel_coverage 0.927
_reflns_Friedel_fraction_full 1.000
_reflns_Friedel_fraction_max 1.000
_reflns_number_gt 6404
_reflns_number_total 6972
_reflns_threshold_expression 'I > 2\s(I)'
_cod_data_source_file d0ce01446j2.cif
_cod_data_source_block 1_a
_cod_database_code 7241568
_shelx_shelxl_version_number 2014/7
_shelx_space_group_comment
;
The symmetry employed for this shelxl refinement is uniquely defined
by the following loop, which should always be used as a source of
symmetry information in preference to the above space-group names.
They are only intended as comments.
;
_exptl_absorpt_special_details
;
 ?
;

loop_
_space_group_symop_operation_xyz
'x, y, z'
'-x, -y, z+1/2'
'-x, y, z'
'x, -y, z+1/2'
'x+1/2, y+1/2, z'
'-x+1/2, -y+1/2, z+1/2'
'-x+1/2, y+1/2, z'
'x+1/2, -y+1/2, z+1/2'

loop_
_atom_site_label
_atom_site_type_symbol
_atom_site_fract_x
_atom_site_fract_y
_atom_site_fract_z
_atom_site_U_iso_or_equiv
_atom_site_adp_type
_atom_site_occupancy
_atom_site_site_symmetry_order
_atom_site_calc_flag
_atom_site_refinement_flags_posn
_atom_site_refinement_flags_adp
_atom_site_refinement_flags_occupancy
_atom_site_disorder_assembly
_atom_site_disorder_group
W1 W 0.0000 0.43159(5) 1.24204(6) 0.0130(2) Uani 1 2 d S T P . .
W2 W 0.07810(3) 0.50015(4) 1.08607(5) 0.01369(17) Uani 1 1 d . . . . .
W3 W 0.08562(3) 0.28136(4) 1.21156(4) 0.01527(18) Uani 1 1 d . . . . .
W4 W 0.16302(3) 0.35024(4) 1.05454(5) 0.01533(17) Uani 1 1 d . . . . .
W5 W 0.08483(4) 0.21164(4) 1.02642(5) 0.01640(19) Uani 1 1 d . . . . .
Ni1 Ni 0.0000 0.46044(15) 0.90699(19) 0.0123(7) Uani 1 2 d S T P . .
Ni2 Ni 0.07329(11) 0.33425(11) 0.87757(14) 0.0141(5) Uani 1 1 d . . . . .
Ni3 Ni 0.0000 0.20743(16) 0.8483(2) 0.0189(8) Uani 1 2 d S T P . .
Ni4 Ni 0.14629(11) 0.46420(11) 0.90130(14) 0.0175(5) Uani 1 1 d . . . . .
P1 P 0.0000 0.3551(3) 1.0486(4) 0.0106(13) Uani 1 2 d S T P . .
O1 O 0.0000 0.5434(8) 1.0888(11) 0.015(4) Uani 1 2 d S T P . .
O2 O 0.0717(5) 0.4274(6) 0.8404(8) 0.012(3) Uani 1 1 d . . . . .
O3 O 0.0610(6) 0.4880(6) 1.2017(8) 0.014(3) Uani 1 1 d . . . . .
O4 O 0.0707(6) 0.4864(6) 0.9796(8) 0.017(3) Uani 1 1 d . . . . .
O5 O 0.1330(6) 0.4304(6) 1.0945(8) 0.017(3) Uani 1 1 d . . . . .
O6 O 0.0000 0.3018(8) 0.8122(10) 0.015(4) Uani 1 2 d S T P . .
O7 O 0.1586(6) 0.2617(6) 1.0294(7) 0.017(3) Uani 1 1 d . . . . .
O8 O 0.0960(6) 0.2114(6) 1.1433(8) 0.022(3) Uani 1 1 d . . . . .
O9 O 0.1542(6) 0.3207(6) 1.1652(7) 0.018(3) Uani 1 1 d . . . . .
O14 O 0.0000 0.4186(8) 1.0949(10) 0.016(4) Uani 1 2 d S T P . .
O15 O 0.0571(5) 0.3177(6) 1.0732(7) 0.013(3) Uani 1 1 d . . . . .
O74 O 0.0651(6) 0.2444(6) 0.9291(8) 0.021(3) Uani 1 1 d . . . . .
O70 O 0.0000 0.4535(8) 1.3411(10) 0.015(4) Uani 1 2 d S TU P . .
O73 O 0.0598(6) 0.3676(6) 1.2413(7) 0.015(3) Uani 1 1 d . . . . .
O72 O 0.1381(5) 0.3725(6) 0.9548(7) 0.015(3) Uani 1 1 d . . . . .
O78 O 0.0000 0.2631(8) 1.2187(12) 0.020(4) Uani 1 2 d S T P . .
O71 O 0.0000 0.1157(9) 0.9022(13) 0.028(5) Uani 1 2 d S T P . .
O79 O 0.0000 0.1941(9) 1.0461(11) 0.022(4) Uani 1 2 d S T P . .
N1 N -0.0692(9) 0.1716(9) 0.7747(11) 0.031(5) Uani 1 1 d . . . . .
N2 N 0.1388(8) 0.3060(8) 0.7985(9) 0.019(4) Uani 1 1 d . . . . .
N3 N 0.2141(7) 0.4408(8) 0.8166(10) 0.024(4) Uani 1 1 d . U . . .
O81 O 0.2404(5) 0.3644(6) 1.0508(9) 0.023(3) Uani 1 1 d . U . . .
O80 O 0.1136(7) 0.1377(7) 1.0060(8) 0.028(3) Uani 1 1 d . . . . .
O75 O 0.0000 0.3687(9) 0.9581(10) 0.017(4) Uani 1 2 d S T P . .
O76 O 0.1283(6) 0.5625(6) 1.0917(8) 0.024(3) Uani 1 1 d . . . . .
O77 O 0.1139(7) 0.2534(7) 1.3010(8) 0.026(3) Uani 1 1 d . . . . .
C6 C 0.1390(10) 0.3296(9) 0.7241(12) 0.027(5) Uani 1 1 d . . . . .
C13 C 0.3086(15) 0.4208(14) 0.713(2) 0.063(9) Uani 1 1 d . . . . .
C2 C -0.1489(11) 0.0939(13) 0.7581(15) 0.042(6) Uani 1 1 d . . . . .
C11 C 0.2141(12) 0.4678(11) 0.7419(13) 0.039(6) Uani 1 1 d . . . . .
C5 C -0.0742(12) 0.1894(12) 0.7016(17) 0.045(7) Uani 1 1 d . . . . .
C1 C -0.1073(11) 0.1256(12) 0.8033(15) 0.039(6) Uani 1 1 d . . . . .
C7 C 0.1833(11) 0.3135(12) 0.6668(13) 0.036(6) Uani 1 1 d . . . . .
C8 C 0.2300(11) 0.2700(11) 0.6894(16) 0.039(6) Uani 1 1 d . . . . .
C9 C 0.2292(10) 0.2465(11) 0.7695(14) 0.033(5) Uani 1 1 d . U . . .
C12 C 0.2610(13) 0.4597(14) 0.6881(16) 0.052(7) Uani 1 1 d . . . . .
C14 C 0.3070(13) 0.3926(15) 0.784(2) 0.060(8) Uani 1 1 d . . . . .
C15 C 0.2592(11) 0.4015(10) 0.8363(16) 0.037(6) Uani 1 1 d . . . . .
C10 C 0.1850(10) 0.2653(10) 0.8210(15) 0.033(5) Uani 1 1 d . . . . .
N5 N 0.2189(8) 0.4947(9) 0.9783(10) 0.026(4) Uani 1 1 d . . . . .
N4 N 0.1383(8) 0.5579(9) 0.8607(13) 0.036(5) Uani 1 1 d . . . . .
C18 C 0.2613(11) 0.5455(11) 0.9510(14) 0.037(6) Uani 1 1 d . . . . .
C17 C 0.2277(13) 0.6051(12) 0.9319(17) 0.047(7) Uani 1 1 d . . . . .
C16 C 0.1902(12) 0.6044(11) 0.8567(16) 0.044(6) Uani 1 1 d . U . . .
C3 C -0.1559(13) 0.1103(14) 0.676(2) 0.067(10) Uani 1 1 d . . . . .
C4 C -0.1210(18) 0.1589(14) 0.647(2) 0.070(10) Uani 1 1 d . . . . .
O1W O 0.0000 0.3340(12) 0.6491(16) 0.055(7) Uani 1 2 d S TU P . .

loop_
_atom_site_aniso_label
_atom_site_aniso_U_11
_atom_site_aniso_U_22
_atom_site_aniso_U_33
_atom_site_aniso_U_23
_atom_site_aniso_U_13
_atom_site_aniso_U_12
W1 0.0131(5) 0.0133(5) 0.0127(5) -0.0011(4) 0.000 0.000
W2 0.0131(4) 0.0143(4) 0.0136(4) -0.0008(3) 0.0000(3) -0.0027(3)
W3 0.0145(4) 0.0158(4) 0.0155(4) 0.0013(3) -0.0013(3) 0.0029(3)
W4 0.0105(3) 0.0191(4) 0.0165(3) 0.0025(3) -0.0015(3) 0.0006(3)
W5 0.0186(4) 0.0138(4) 0.0168(4) -0.0003(3) -0.0008(3) 0.0035(3)
Ni1 0.0099(17) 0.0132(17) 0.0139(17) -0.0009(14) 0.000 0.000
Ni2 0.0116(12) 0.0149(12) 0.0159(12) -0.0002(10) -0.0005(10) 0.0008(10)
Ni3 0.0193(18) 0.0151(17) 0.0222(19) -0.0065(15) 0.000 0.000
Ni4 0.0130(12) 0.0209(14) 0.0187(13) 0.0006(11) -0.0005(10) -0.0034(10)
P1 0.012(3) 0.008(3) 0.011(3) 0.000(3) 0.000 0.000
O1 0.015(9) 0.018(10) 0.011(8) 0.000(8) 0.000 0.000
O2 0.007(6) 0.016(6) 0.014(6) 0.002(6) 0.002(5) 0.004(5)
O3 0.012(6) 0.014(6) 0.016(7) -0.003(5) -0.002(5) -0.003(5)
O4 0.019(7) 0.013(7) 0.020(8) -0.001(6) -0.006(6) -0.009(6)
O5 0.018(7) 0.016(7) 0.019(7) 0.000(6) -0.005(6) 0.000(5)
O6 0.017(10) 0.013(9) 0.014(9) -0.005(7) 0.000 0.000
O7 0.018(7) 0.017(6) 0.015(6) 0.000(5) -0.003(6) 0.003(5)
O8 0.023(8) 0.017(7) 0.027(8) 0.006(6) -0.005(6) 0.002(6)
O9 0.015(7) 0.022(7) 0.018(7) 0.002(6) 0.002(6) 0.003(6)
O14 0.020(10) 0.016(10) 0.011(9) 0.000(8) 0.000 0.000
O15 0.009(6) 0.014(6) 0.018(7) -0.002(5) 0.000(5) -0.001(5)
O74 0.018(7) 0.023(8) 0.022(7) 0.000(6) -0.001(6) 0.005(6)
O70 0.025(9) 0.012(8) 0.008(7) -0.004(7) 0.000 0.000
O73 0.014(7) 0.018(7) 0.014(6) -0.001(6) 0.004(6) 0.000(5)
O72 0.007(6) 0.018(7) 0.021(7) -0.001(6) 0.001(5) 0.001(5)
O78 0.023(10) 0.010(9) 0.029(11) 0.007(8) 0.000 0.000
O71 0.031(12) 0.012(10) 0.042(12) 0.005(9) 0.000 0.000
O79 0.015(10) 0.029(11) 0.023(11) 0.000(9) 0.000 0.000
N1 0.046(12) 0.024(10) 0.024(10) -0.011(8) -0.015(9) -0.002(9)
N2 0.017(9) 0.015(9) 0.024(9) -0.002(7) -0.008(7) 0.002(7)
N3 0.015(8) 0.034(9) 0.023(8) -0.003(7) -0.005(7) -0.004(7)
O81 0.005(6) 0.030(8) 0.033(7) 0.009(6) -0.007(6) -0.002(5)
O80 0.030(9) 0.021(8) 0.033(8) -0.005(6) -0.011(7) 0.003(7)
O75 0.014(10) 0.018(10) 0.019(10) -0.006(8) 0.000 0.000
O76 0.025(7) 0.023(8) 0.023(7) -0.002(6) -0.005(7) -0.011(6)
O77 0.026(8) 0.029(9) 0.021(7) 0.008(6) 0.005(6) 0.001(7)
C6 0.041(13) 0.017(10) 0.023(12) -0.004(8) 0.005(10) 0.007(9)
C13 0.07(2) 0.054(18) 0.06(2) -0.016(16) 0.032(18) -0.032(17)
C2 0.028(13) 0.050(16) 0.049(16) -0.001(13) -0.006(12) -0.008(12)
C11 0.052(16) 0.044(15) 0.023(11) -0.006(11) 0.006(11) -0.026(12)
C5 0.051(17) 0.039(15) 0.046(17) 0.003(13) -0.016(14) 0.001(12)
C1 0.029(14) 0.044(16) 0.043(14) -0.011(12) -0.001(11) -0.002(12)
C7 0.040(14) 0.044(15) 0.026(12) 0.001(11) 0.014(11) 0.007(12)
C8 0.028(13) 0.027(13) 0.061(18) 0.008(12) -0.001(12) 0.012(10)
C9 0.024(10) 0.029(10) 0.045(11) 0.000(9) 0.013(9) 0.009(8)
C12 0.045(17) 0.062(19) 0.048(17) -0.007(14) 0.013(14) -0.014(15)
C14 0.034(16) 0.06(2) 0.08(2) -0.011(17) 0.012(16) -0.011(14)
C15 0.037(14) 0.023(12) 0.052(15) -0.005(12) 0.007(13) -0.001(10)
C10 0.026(12) 0.022(11) 0.051(15) -0.002(11) 0.007(11) -0.011(10)
N5 0.017(9) 0.032(10) 0.028(10) 0.005(8) -0.009(8) 0.000(8)
N4 0.020(9) 0.030(11) 0.060(14) 0.007(9) -0.012(9) 0.004(8)
C18 0.038(15) 0.034(13) 0.038(14) 0.011(11) -0.014(11) -0.010(11)
C17 0.046(16) 0.033(14) 0.063(17) 0.000(13) -0.026(14) -0.010(12)
C16 0.039(11) 0.038(11) 0.056(12) 0.015(9) 0.002(10) -0.013(9)
C3 0.048(18) 0.042(17) 0.11(3) -0.006(18) -0.045(19) 0.003(14)
C4 0.09(3) 0.042(17) 0.07(2) -0.012(15) -0.04(2) -0.001(17)
O1W 0.059(16) 0.040(13) 0.068(16) 0.028(12) 0.000 0.000

loop_
_atom_type_symbol
_atom_type_description
_atom_type_scat_dispersion_real
_atom_type_scat_dispersion_imag
_atom_type_scat_source
C C 0.0033 0.0016 'International Tables Vol C Tables 4.2.6.8 and 6.1.1.4'
H H 0.0000 0.0000 'International Tables Vol C Tables 4.2.6.8 and 6.1.1.4'
N N 0.0061 0.0033 'International Tables Vol C Tables 4.2.6.8 and 6.1.1.4'
Ni Ni 0.3393 1.1124 'International Tables Vol C Tables 4.2.6.8 and 6.1.1.4'
O O 0.0106 0.0060 'International Tables Vol C Tables 4.2.6.8 and 6.1.1.4'
P P 0.1023 0.0942 'International Tables Vol C Tables 4.2.6.8 and 6.1.1.4'
W W -0.8490 6.8722 'International Tables Vol C Tables 4.2.6.8 and 6.1.1.4'

loop_
_geom_angle_atom_site_label_1
_geom_angle_atom_site_label_2
_geom_angle_atom_site_label_3
_geom_angle
_geom_angle_site_symmetry_1
_geom_angle_site_symmetry_3
_geom_angle_publ_flag
O70 W1 O73 101.4(5) . 3 ?
O70 W1 O73 101.4(5) . . ?
O73 W1 O73 88.2(8) 3 . ?
O70 W1 O3 100.1(5) . 3 ?
O73 W1 O3 87.6(5) 3 3 ?
O73 W1 O3 158.4(5) . 3 ?
O70 W1 O3 100.1(5) . . ?
O73 W1 O3 158.4(5) 3 . ?
O73 W1 O3 87.6(5) . . ?
O3 W1 O3 88.6(7) 3 . ?
O70 W1 O14 170.9(7) . . ?
O73 W1 O14 85.1(5) 3 . ?
O73 W1 O14 85.1(5) . . ?
O3 W1 O14 73.5(5) 3 . ?
O3 W1 O14 73.5(5) . . ?
O76 W2 O4 103.5(6) . . ?
O76 W2 O5 100.6(6) . . ?
O4 W2 O5 90.3(6) . . ?
O76 W2 O1 101.7(7) . . ?
O4 W2 O1 91.1(7) . . ?
O5 W2 O1 156.6(6) . . ?
O76 W2 O3 99.5(6) . . ?
O4 W2 O3 157.0(5) . . ?
O5 W2 O3 86.9(5) . . ?
O1 W2 O3 82.6(6) . . ?
O76 W2 O14 171.7(6) . . ?
O4 W2 O14 83.4(6) . . ?
O5 W2 O14 83.8(5) . . ?
O1 W2 O14 73.2(6) . . ?
O3 W2 O14 73.6(6) . . ?
O77 W3 O9 103.0(6) . . ?
O77 W3 O8 102.7(6) . . ?
O9 W3 O8 89.8(6) . . ?
O77 W3 O78 103.1(8) . . ?
O9 W3 O78 153.3(7) . . ?
O8 W3 O78 90.0(7) . . ?
O77 W3 O73 101.3(6) . . ?
O9 W3 O73 85.8(5) . . ?
O8 W3 O73 155.9(5) . . ?
O78 W3 O73 83.6(6) . . ?
O77 W3 O15 172.7(6) . . ?
O9 W3 O15 71.5(5) . . ?
O8 W3 O15 72.9(5) . . ?
O78 W3 O15 82.9(6) . . ?
O73 W3 O15 83.3(5) . . ?
O81 W4 O72 102.4(6) . . ?
O81 W4 O7 102.1(6) . . ?
O72 W4 O7 91.9(6) . . ?
O81 W4 O5 101.3(6) . . ?
O72 W4 O5 89.6(5) . . ?
O7 W4 O5 155.6(5) . . ?
O81 W4 O9 100.7(6) . . ?
O72 W4 O9 156.8(5) . . ?
O7 W4 O9 84.0(5) . . ?
O5 W4 O9 85.1(5) . . ?
O81 W4 O15 171.6(5) . . ?
O72 W4 O15 84.7(5) . . ?
O7 W4 O15 73.0(5) . . ?
O5 W4 O15 83.0(5) . . ?
O9 W4 O15 72.3(5) . . ?
O80 W5 O74 104.5(6) . . ?
O80 W5 O79 102.3(8) . . ?
O74 W5 O79 90.0(7) . . ?
O80 W5 O7 101.2(6) . . ?
O74 W5 O7 90.8(6) . . ?
O79 W5 O7 155.4(7) . . ?
O80 W5 O8 98.7(6) . . ?
O74 W5 O8 156.7(6) . . ?
O79 W5 O8 87.0(7) . . ?
O7 W5 O8 82.7(5) . . ?
O80 W5 O15 170.3(5) . . ?
O74 W5 O15 83.4(5) . . ?
O79 W5 O15 83.1(6) . . ?
O7 W5 O15 72.5(5) . . ?
O8 W5 O15 73.4(5) . . ?
O4 Ni1 O4 98.3(8) 3 . ?
O4 Ni1 O2 174.9(5) 3 . ?
O4 Ni1 O2 80.7(5) . . ?
O4 Ni1 O2 80.7(5) 3 3 ?
O4 Ni1 O2 174.9(5) . 3 ?
O2 Ni1 O2 99.8(7) . 3 ?
O4 Ni1 O75 90.1(5) 3 . ?
O4 Ni1 O75 90.1(5) . . ?
O2 Ni1 O75 84.9(5) . . ?
O2 Ni1 O75 84.9(5) 3 . ?
O4 Ni1 O70 94.8(5) 3 2_564 ?
O4 Ni1 O70 94.8(5) . 2_564 ?
O2 Ni1 O70 90.3(5) . 2_564 ?
O2 Ni1 O70 90.3(5) 3 2_564 ?
O75 Ni1 O70 172.5(7) . 2_564 ?
N2 Ni2 O2 95.3(6) . . ?
N2 Ni2 O6 95.9(6) . . ?
O2 Ni2 O6 98.1(6) . . ?
N2 Ni2 O72 92.3(6) . . ?
O2 Ni2 O72 80.4(5) . . ?
O6 Ni2 O72 171.8(5) . . ?
N2 Ni2 O74 93.8(6) . . ?
O2 Ni2 O74 170.9(5) . . ?
O6 Ni2 O74 81.6(6) . . ?
O72 Ni2 O74 98.6(5) . . ?
N2 Ni2 O75 176.7(7) . . ?
O2 Ni2 O75 82.0(6) . . ?
O6 Ni2 O75 82.7(5) . . ?
O72 Ni2 O75 89.1(5) . . ?
O74 Ni2 O75 89.0(6) . . ?
O6 Ni3 N1 99.9(6) . 3 ?
O6 Ni3 N1 99.9(6) . . ?
N1 Ni3 N1 92.5(11) 3 . ?
O6 Ni3 O74 80.5(5) . 3 ?
N1 Ni3 O74 175.9(7) 3 3 ?
N1 Ni3 O74 91.5(6) . 3 ?
O6 Ni3 O74 80.5(5) . . ?
N1 Ni3 O74 91.5(6) 3 . ?
N1 Ni3 O74 175.9(7) . . ?
O74 Ni3 O74 84.6(7) 3 . ?
O6 Ni3 O71 171.9(8) . . ?
N1 Ni3 O71 85.6(7) 3 . ?
N1 Ni3 O71 85.6(7) . . ?
O74 Ni3 O71 93.5(6) 3 . ?
O74 Ni3 O71 93.5(6) . . ?
O2 Ni4 N4 97.2(6) . . ?
O2 Ni4 N3 97.6(6) . . ?
N4 Ni4 N3 93.4(8) . . ?
O2 Ni4 O72 78.7(5) . . ?
N4 Ni4 O72 168.8(7) . . ?
N3 Ni4 O72 97.6(6) . . ?
O2 Ni4 N5 172.0(6) . . ?
N4 Ni4 N5 88.6(7) . . ?
N3 Ni4 N5 87.5(7) . . ?
O72 Ni4 N5 94.5(6) . . ?
O2 Ni4 O4 77.3(5) . . ?
N4 Ni4 O4 86.0(7) . . ?
N3 Ni4 O4 174.8(6) . . ?
O72 Ni4 O4 82.9(5) . . ?
N5 Ni4 O4 97.7(6) . . ?
O15 P1 O15 109.0(10) . 3 ?
O15 P1 O14 108.0(6) . . ?
O15 P1 O14 108.0(6) 3 . ?
O15 P1 O75 111.1(6) . . ?
O15 P1 O75 111.1(6) 3 . ?
O14 P1 O75 109.6(10) . . ?
W2 O1 W2 123.8(9) 3 . ?
Ni1 O2 Ni2 99.9(5) . . ?
Ni1 O2 Ni4 101.8(5) . . ?
Ni2 O2 Ni4 101.1(5) . . ?
W1 O3 W2 123.8(6) . . ?
W2 O4 Ni1 134.2(8) . . ?
W2 O4 Ni4 124.4(7) . . ?
Ni1 O4 Ni4 99.0(6) . . ?
W2 O5 W4 149.8(7) . . ?
Ni2 O6 Ni2 102.2(7) . 3 ?
Ni2 O6 Ni3 99.3(6) . . ?
Ni2 O6 Ni3 99.3(6) 3 . ?
W4 O7 W5 125.5(7) . . ?
W3 O8 W5 126.1(7) . . ?
W3 O9 W4 127.5(7) . . ?
P1 O14 W2 125.5(6) . 3 ?
P1 O14 W2 125.5(6) . . ?
W2 O14 W2 89.4(6) 3 . ?
P1 O14 W1 126.6(10) . . ?
W2 O14 W1 89.0(5) 3 . ?
W2 O14 W1 89.0(5) . . ?
P1 O15 W4 126.5(7) . . ?
P1 O15 W5 125.8(7) . . ?
W4 O15 W5 88.8(4) . . ?
P1 O15 W3 127.3(7) . . ?
W4 O15 W3 88.2(4) . . ?
W5 O15 W3 87.6(4) . . ?
W5 O74 Ni2 133.9(7) . . ?
W5 O74 Ni3 126.5(7) . . ?
Ni2 O74 Ni3 97.2(6) . . ?
W1 O70 Ni1 136.9(10) . 2_565 ?
W1 O73 W3 149.9(7) . . ?
W4 O72 Ni2 132.6(7) . . ?
W4 O72 Ni4 126.4(7) . . ?
Ni2 O72 Ni4 98.3(5) . . ?
W3 O78 W3 155.7(10) . 3 ?
W5 O79 W5 150.0(11) 3 . ?
C5 N1 C1 119(2) . . ?
C5 N1 Ni3 121.2(18) . . ?
C1 N1 Ni3 119.3(16) . . ?
C6 N2 C10 118.9(19) . . ?
C6 N2 Ni2 119.9(13) . . ?
C10 N2 Ni2 121.1(14) . . ?
C15 N3 C11 119(2) . . ?
C15 N3 Ni4 119.8(15) . . ?
C11 N3 Ni4 121.2(16) . . ?
P1 O75 Ni1 124.6(10) . . ?
P1 O75 Ni2 122.6(6) . . ?
Ni1 O75 Ni2 92.9(6) . . ?
P1 O75 Ni2 122.6(6) . 3 ?
Ni1 O75 Ni2 92.9(6) . 3 ?
Ni2 O75 Ni2 92.4(7) . 3 ?
N2 C6 C7 123(2) . . ?
C14 C13 C12 121(3) . . ?
C1 C2 C3 119(3) . . ?
N3 C11 C12 123(3) . . ?
N1 C5 C4 121(3) . . ?
C2 C1 N1 124(2) . . ?
C6 C7 C8 118(2) . . ?
C7 C8 C9 118(2) . . ?
C10 C9 C8 120(2) . . ?
C11 C12 C13 116(3) . . ?
C13 C14 C15 122(3) . . ?
N3 C15 C14 119(3) . . ?
C9 C10 N2 122(2) . . ?
C18 N5 Ni4 119.4(13) . . ?
C16 N4 Ni4 124.5(14) . . ?
N5 C18 C17 111(2) . . ?
C18 C17 C16 116(2) . . ?
N4 C16 C17 112(2) . . ?
C4 C3 C2 118(3) . . ?
C3 C4 C5 118(3) . . ?

loop_
_geom_bond_atom_site_label_1
_geom_bond_atom_site_label_2
_geom_bond_distance
_geom_bond_site_symmetry_2
_geom_bond_publ_flag
W1 O70 1.726(17) . ?
W1 O73 1.877(12) 3 ?
W1 O73 1.877(12) . ?
W1 O3 1.908(12) 3 ?
W1 O3 1.908(12) . ?
W1 O14 2.486(17) . ?
W2 O76 1.712(12) . ?
W2 O4 1.818(13) . ?
W2 O5 1.901(12) . ?
W2 O1 1.935(8) . ?
W2 O3 1.995(13) . ?
W2 O14 2.426(12) . ?
W3 O77 1.728(13) . ?
W3 O9 1.880(13) . ?
W3 O8 1.881(14) . ?
W3 O78 1.914(4) . ?
W3 O73 1.966(12) . ?
W3 O15 2.525(12) . ?
W4 O81 1.718(12) . ?
W4 O72 1.822(13) . ?
W4 O7 1.915(12) . ?
W4 O5 1.931(12) . ?
W4 O9 1.970(12) . ?
W4 O15 2.435(11) . ?
W5 O80 1.714(14) . ?
W5 O74 1.826(13) . ?
W5 O79 1.919(5) . ?
W5 O7 1.927(13) . ?
W5 O8 1.978(14) . ?
W5 O15 2.444(12) . ?
Ni1 O4 2.043(13) 3 ?
Ni1 O4 2.043(13) . ?
Ni1 O2 2.047(12) . ?
Ni1 O2 2.047(12) 3 ?
Ni1 O75 2.113(19) . ?
Ni1 O70 2.124(17) 2_564 ?
Ni2 N2 2.042(17) . ?
Ni2 O2 2.058(12) . ?
Ni2 O6 2.059(11) . ?
Ni2 O72 2.083(12) . ?
Ni2 O74 2.088(14) . ?
Ni2 O75 2.218(12) . ?
Ni3 O6 2.078(18) . ?
Ni3 N1 2.094(18) 3 ?
Ni3 N1 2.094(18) . ?
Ni3 O74 2.115(14) 3 ?
Ni3 O74 2.115(14) . ?
Ni3 O71 2.133(19) . ?
Ni4 O2 2.076(12) . ?
Ni4 N4 2.095(18) . ?
Ni4 N3 2.113(17) . ?
Ni4 O72 2.138(13) . ?
Ni4 N5 2.145(17) . ?
Ni4 O4 2.163(14) . ?
P1 O15 1.532(12) . ?
P1 O15 1.532(12) 3 ?
P1 O14 1.546(18) . ?
P1 O75 1.546(19) . ?
O1 W2 1.934(8) 3 ?
O6 Ni2 2.059(11) 3 ?
O14 W2 2.426(12) 3 ?
O70 Ni1 2.124(16) 2_565 ?
O78 W3 1.914(4) 3 ?
O79 W5 1.919(5) 3 ?
N1 C5 1.29(3) . ?
N1 C1 1.36(3) . ?
N2 C6 1.34(3) . ?
N2 C10 1.38(3) . ?
N3 C15 1.33(3) . ?
N3 C11 1.38(3) . ?
O75 Ni2 2.218(12) 3 ?
C6 C7 1.41(3) . ?
C13 C14 1.34(4) . ?
C13 C12 1.39(4) . ?
C2 C1 1.36(3) . ?
C2 C3 1.43(4) . ?
C11 C12 1.38(3) . ?
C5 C4 1.52(4) . ?
C7 C8 1.42(3) . ?
C8 C9 1.43(3) . ?
C9 C10 1.36(3) . ?
C14 C15 1.37(4) . ?
N5 C18 1.49(3) . ?
N4 C16 1.50(3) . ?
C18 C17 1.49(3) . ?
C17 C16 1.51(3) . ?
C3 C4 1.37(4) . ?

loop_
_geom_torsion_atom_site_label_1
_geom_torsion_atom_site_label_2
_geom_torsion_atom_site_label_3
_geom_torsion_atom_site_label_4
_geom_torsion
_geom_torsion_site_symmetry_1
_geom_torsion_site_symmetry_2
_geom_torsion_site_symmetry_3
_geom_torsion_site_symmetry_4
_geom_torsion_publ_flag
O76 W2 O4 Ni1 -143.4(10) . . . . ?
O5 W2 O4 Ni1 115.6(10) . . . . ?
O1 W2 O4 Ni1 -41.0(10) . . . . ?
O3 W2 O4 Ni1 33(2) . . . . ?
O14 W2 O4 Ni1 31.9(9) . . . . ?
O76 W2 O4 Ni4 58.3(9) . . . . ?
O5 W2 O4 Ni4 -42.7(8) . . . . ?
O1 W2 O4 Ni4 160.7(8) . . . . ?
O3 W2 O4 Ni4 -125.6(12) . . . . ?
O14 W2 O4 Ni4 -126.4(8) . . . . ?
O77 W3 O8 W5 -170.7(9) . . . . ?
O9 W3 O8 W5 -67.4(9) . . . . ?
O78 W3 O8 W5 85.9(10) . . . . ?
O73 W3 O8 W5 12(2) . . . . ?
O15 W3 O8 W5 3.3(7) . . . . ?
O77 W3 O9 W4 167.8(8) . . . . ?
O8 W3 O9 W4 64.8(9) . . . . ?
O78 W3 O9 W4 -24.7(19) . . . . ?
O73 W3 O9 W4 -91.5(8) . . . . ?
O15 W3 O9 W4 -7.2(7) . . . . ?
O15 P1 O14 W2 -179.0(8) . . . 3 ?
O15 P1 O14 W2 -61.4(12) 3 . . 3 ?
O75 P1 O14 W2 59.8(9) . . . 3 ?
O15 P1 O14 W2 61.4(12) . . . . ?
O15 P1 O14 W2 179.0(8) 3 . . . ?
O75 P1 O14 W2 -59.8(8) . . . . ?
O15 P1 O14 W1 -58.8(6) . . . . ?
O15 P1 O14 W1 58.8(6) 3 . . . ?
O75 P1 O14 W1 180.000(2) . . . . ?
O15 P1 O15 W4 -178.81(18) 3 . . . ?
O14 P1 O15 W4 -61.8(10) . . . . ?
O75 P1 O15 W4 58.4(11) . . . . ?
O15 P1 O15 W5 61.1(12) 3 . . . ?
O14 P1 O15 W5 178.1(8) . . . . ?
O75 P1 O15 W5 -61.7(11) . . . . ?
O15 P1 O15 W3 -57.9(12) 3 . . . ?
O14 P1 O15 W3 59.1(10) . . . . ?
O75 P1 O15 W3 179.3(8) . . . . ?
O80 W5 O74 Ni2 -140.1(10) . . . . ?
O79 W5 O74 Ni2 117.2(10) . . . . ?
O7 W5 O74 Ni2 -38.3(10) . . . . ?
O8 W5 O74 Ni2 35(2) . . . . ?
O15 W5 O74 Ni2 34.1(9) . . . . ?
O80 W5 O74 Ni3 62.0(10) . . . . ?
O79 W5 O74 Ni3 -40.7(9) . . . . ?
O7 W5 O74 Ni3 163.9(8) . . . . ?
O8 W5 O74 Ni3 -123.0(14) . . . . ?
O15 W5 O74 Ni3 -123.8(8) . . . . ?
O73 W1 O70 Ni1 -134.8(4) 3 . . 2_565 ?
O73 W1 O70 Ni1 134.8(4) . . . 2_565 ?
O3 W1 O70 Ni1 -45.2(4) 3 . . 2_565 ?
O3 W1 O70 Ni1 45.2(4) . . . 2_565 ?
O70 W1 O73 W3 130.5(14) . . . . ?
O73 W1 O73 W3 29.2(17) 3 . . . ?
O3 W1 O73 W3 -50(2) 3 . . . ?
O3 W1 O73 W3 -129.6(14) . . . . ?
O14 W1 O73 W3 -56.0(14) . . . . ?
O81 W4 O72 Ni2 142.1(9) . . . . ?
O7 W4 O72 Ni2 39.3(9) . . . . ?
O5 W4 O72 Ni2 -116.4(9) . . . . ?
O9 W4 O72 Ni2 -40(2) . . . . ?
O15 W4 O72 Ni2 -33.4(8) . . . . ?
O81 W4 O72 Ni4 -60.9(9) . . . . ?
O7 W4 O72 Ni4 -163.7(8) . . . . ?
O5 W4 O72 Ni4 40.6(8) . . . . ?
O9 W4 O72 Ni4 117.1(13) . . . . ?
O15 W4 O72 Ni4 123.6(8) . . . . ?
O15 P1 O75 Ni1 -119.2(6) . . . . ?
O15 P1 O75 Ni1 119.2(6) 3 . . . ?
O14 P1 O75 Ni1 0.000(4) . . . . ?
O15 P1 O75 Ni2 1.8(12) . . . . ?
O15 P1 O75 Ni2 -119.8(8) 3 . . . ?
O14 P1 O75 Ni2 121.0(8) . . . . ?
O15 P1 O75 Ni2 119.7(8) . . . 3 ?
O15 P1 O75 Ni2 -1.8(12) 3 . . 3 ?
O14 P1 O75 Ni2 -121.0(8) . . . 3 ?
C10 N2 C6 C7 2(3) . . . . ?
Ni2 N2 C6 C7 178.6(18) . . . . ?
C15 N3 C11 C12 -5(3) . . . . ?
Ni4 N3 C11 C12 172.4(19) . . . . ?
C1 N1 C5 C4 -1(4) . . . . ?
Ni3 N1 C5 C4 175(2) . . . . ?
C3 C2 C1 N1 -2(4) . . . . ?
C5 N1 C1 C2 4(4) . . . . ?
Ni3 N1 C1 C2 -172(2) . . . . ?
N2 C6 C7 C8 0(4) . . . . ?
C6 C7 C8 C9 -1(4) . . . . ?
C7 C8 C9 C10 0(4) . . . . ?
N3 C11 C12 C13 2(4) . . . . ?
C14 C13 C12 C11 1(4) . . . . ?
C12 C13 C14 C15 -1(5) . . . . ?
C11 N3 C15 C14 5(3) . . . . ?
Ni4 N3 C15 C14 -172.1(19) . . . . ?
C13 C14 C15 N3 -2(4) . . . . ?
C8 C9 C10 N2 1(4) . . . . ?
C6 N2 C10 C9 -2(3) . . . . ?
Ni2 N2 C10 C9 -179.4(17) . . . . ?
Ni4 N5 C18 C17 59(2) . . . . ?
N5 C18 C17 C16 -73(3) . . . . ?
Ni4 N4 C16 C17 -47(3) . . . . ?
C18 C17 C16 N4 65(3) . . . . ?
C1 C2 C3 C4 -2(4) . . . . ?
C2 C3 C4 C5 4(5) . . . . ?
N1 C5 C4 C3 -3(5) . . . . ?

loop_
_platon_squeeze_void_nr
_platon_squeeze_void_average_x
_platon_squeeze_void_average_y
_platon_squeeze_void_average_z
_platon_squeeze_void_volume
_platon_squeeze_void_count_electrons
_platon_squeeze_void_content
1 0.000 0.000 0.062 977 306 ' '
2 0.500 0.500 -0.047 977 306 ' '
